data_7020889
loop_
_publ_author_name
'Cheaib, Khaled'
'Martel, David'
'Cl\'ement, Nicolas'
'Eckes, Fabrice'
'Kouaho, St\'ephanie'
'Rogez, Guillaume'
'Dagorne, Samuel'
'Kurmoo, Mohamedally'
'Choua, Sylvie'
'Welter, Richard'

_publ_section_title
;
 Structural, magnetic and optical properties of an Fe(III) dimer bridged
 by the meridional planar divergent N,N'-bis(salicyl)hydrazide and its
 photo- and electro-chemistry in solution.
;
_journal_issue 5
_journal_name_full 'Dalton transactions (Cambridge, England : 2003)'
_journal_page_first 1406
_journal_page_last 1416
_journal_paper_doi 10.1039/c2dt32310a
_journal_volume 42
_journal_year 2013
_chemical_formula_moiety 'C26 H36 Cl2 Fe2 N6 O8'
_chemical_formula_sum 'C26 H36 Cl2 Fe2 N6 O8'
_chemical_formula_weight 743.21
_chemical_name_systematic
;
?
;
_space_group_IT_number 61
_symmetry_cell_setting orthorhombic
_symmetry_space_group_name_Hall '-P 2ac 2ab'
_symmetry_space_group_name_H-M 'P b c a'
_atom_sites_solution_hydrogens geom
_atom_sites_solution_primary direct
_atom_sites_solution_secondary difmap
_audit_creation_method SHELXL-97
_cell_angle_alpha 90.00
_cell_angle_beta 90.00
_cell_angle_gamma 90.00
_cell_formula_units_Z 4
_cell_length_a 16.1661(10)
_cell_length_b 9.4408(10)
_cell_length_c 21.396(4)
_cell_measurement_reflns_used 18818
_cell_measurement_temperature 173(2)
_cell_measurement_theta_max 27.485
_cell_measurement_theta_min 0.998
_cell_volume 3265.5(7)
_computing_cell_refinement 'Denzo (Nonius B.V., 1998)'
_computing_data_collection 'Collect (Nonius B.V., 1998)'
_computing_data_reduction 'Denzo (Nonius B.V., 1998)'
_computing_molecular_graphics 'PLATON 98 (Spek, 1998)'
_computing_publication_material 'SHELXL-97 (Sheldrick, 1997)'
_computing_structure_refinement 'SHELXL-97 (Sheldrick, 1997)'
_computing_structure_solution 'SHELXS-97 (Sheldrick, 1997)'
_diffrn_ambient_temperature 173(2)
_diffrn_measured_fraction_theta_full 0.999
_diffrn_measured_fraction_theta_max 0.999
_diffrn_measurement_device_type KappaCCD
_diffrn_measurement_method '\p scans'
_diffrn_radiation_monochromator graphite
_diffrn_radiation_source 'fine-focus sealed tube'
_diffrn_radiation_type MoK\a
_diffrn_radiation_wavelength 0.71073
_diffrn_reflns_av_R_equivalents 0.0837
_diffrn_reflns_av_sigmaI/netI 0.0668
_diffrn_reflns_limit_h_max 18
_diffrn_reflns_limit_h_min -20
_diffrn_reflns_limit_k_max 12
_diffrn_reflns_limit_k_min -7
_diffrn_reflns_limit_l_max 27
_diffrn_reflns_limit_l_min -25
_diffrn_reflns_number 20823
_diffrn_reflns_theta_full 27.49
_diffrn_reflns_theta_max 27.49
_diffrn_reflns_theta_min 1.90
_exptl_absorpt_coefficient_mu 1.107
_exptl_absorpt_correction_type none
_exptl_crystal_colour 'dark red'
_exptl_crystal_density_diffrn 1.512
_exptl_crystal_density_method 'not measured'
_exptl_crystal_description prism
_exptl_crystal_F_000 1536
_exptl_crystal_size_max 0.14
_exptl_crystal_size_mid 0.09
_exptl_crystal_size_min 0.09
_refine_diff_density_max 0.994
_refine_diff_density_min -0.747
_refine_diff_density_rms 0.229
_refine_ls_extinction_coef 0.0084(9)
_refine_ls_extinction_expression Fc^*^=kFc[1+0.001xFc^2^\l^3^/sin(2\q)]^-1/4^
_refine_ls_extinction_method SHELXL
_refine_ls_goodness_of_fit_ref 1.071
_refine_ls_hydrogen_treatment constr
_refine_ls_matrix_type full
_refine_ls_number_parameters 200
_refine_ls_number_reflns 3749
_refine_ls_number_restraints 0
_refine_ls_restrained_S_all 1.071
_refine_ls_R_factor_all 0.1031
_refine_ls_R_factor_gt 0.0552
_refine_ls_shift/su_max 0.000
_refine_ls_shift/su_mean 0.000
_refine_ls_structure_factor_coef Fsqd
_refine_ls_weighting_details 'calc w=1/[\s^2^(Fo^2^)+(0.0920P)^2^+0.0000P] where P=(Fo^2^+2Fc^2^)/3'
_refine_ls_weighting_scheme calc
_refine_ls_wR_factor_gt 0.1280
_refine_ls_wR_factor_ref 0.1629
_reflns_number_gt 2386
_reflns_number_total 3749
_reflns_threshold_expression >2sigma(I)
_cod_data_source_file c2dt32310a.txt
_cod_data_source_block complex_FE2_L9
_cod_original_cell_volume 3265.4(7)
_cod_database_code 7020889

loop_
_symmetry_equiv_pos_as_xyz
'x, y, z'
'-x+1/2, -y, z+1/2'
'x+1/2, -y+1/2, -z'
'-x, y+1/2, -z+1/2'
'-x, -y, -z'
'x-1/2, y, -z-1/2'
'-x-1/2, y-1/2, z'
'x, -y-1/2, z-1/2'

loop_
_atom_site_label
_atom_site_type_symbol
_atom_site_fract_x
_atom_site_fract_y
_atom_site_fract_z
_atom_site_U_iso_or_equiv
_atom_site_adp_type
_atom_site_occupancy
_atom_site_symmetry_multiplicity
_atom_site_calc_flag
_atom_site_refinement_flags
Fe Fe -0.05547(3) 0.63442(6) 0.41353(2) 0.0259(2) Uani 1 1 d .
Cl Cl 0.07527(5) 0.71686(11) 0.37929(4) 0.0345(3) Uani 1 1 d .
O1 O 0.03892(14) 0.2652(3) 0.50366(11) 0.0293(6) Uani 1 1 d .
O2 O -0.06613(14) 0.4936(3) 0.35072(11) 0.0296(6) Uani 1 1 d .
O3 O -0.11958(14) 0.7840(3) 0.36529(11) 0.0316(6) Uani 1 1 d .
O4 O -0.17704(14) 0.5947(3) 0.44677(12) 0.0377(7) Uani 1 1 d .
N1 N -0.01033(16) 0.4783(3) 0.46969(12) 0.0237(7) Uani 1 1 d .
N2 N -0.17956(18) 0.8637(3) 0.27665(14) 0.0348(8) Uani 1 1 d .
N3 N -0.27078(16) 0.5009(4) 0.51389(14) 0.0336(8) Uani 1 1 d .
C1 C -0.0445(2) 0.3569(4) 0.34747(16) 0.0262(8) Uani 1 1 d .
C2 C -0.0556(2) 0.2866(4) 0.29081(16) 0.0295(8) Uani 1 1 d .
H2 H -0.0776 0.3373 0.2563 0.035 Uiso 1 1 calc R
C3 C -0.0357(2) 0.1457(4) 0.28341(17) 0.0315(9) Uani 1 1 d .
H3 H -0.0438 0.1014 0.2440 0.038 Uiso 1 1 calc R
C4 C -0.0038(2) 0.0678(4) 0.33294(16) 0.0302(8) Uani 1 1 d .
H4 H 0.0102 -0.0292 0.3280 0.036 Uiso 1 1 calc R
C5 C 0.0072(2) 0.1359(4) 0.39016(17) 0.0269(8) Uani 1 1 d .
H5 H 0.0276 0.0832 0.4247 0.032 Uiso 1 1 calc R
C6 C -0.01127(19) 0.2803(4) 0.39819(16) 0.0237(8) Uani 1 1 d .
C7 C 0.00617(19) 0.3429(4) 0.45997(15) 0.0247(8) Uani 1 1 d .
C8 C -0.1300(2) 0.7785(4) 0.30734(18) 0.0329(9) Uani 1 1 d .
H8 H -0.1005 0.7088 0.2844 0.039 Uiso 1 1 calc R
C9 C -0.2283(2) 0.9720(5) 0.30819(19) 0.0464(11) Uani 1 1 d .
H9A H -0.2216 0.9622 0.3535 0.070 Uiso 1 1 calc .
H9B H -0.2868 0.9606 0.2972 0.070 Uiso 1 1 calc .
H9C H -0.2093 1.0660 0.2951 0.070 Uiso 1 1 calc .
C10 C -0.1856(3) 0.8553(5) 0.2081(2) 0.0563(13) Uani 1 1 d .
H10A H -0.1412 0.7946 0.1920 0.085 Uiso 1 1 calc .
H10B H -0.1801 0.9504 0.1902 0.085 Uiso 1 1 calc .
H10C H -0.2393 0.8153 0.1964 0.085 Uiso 1 1 calc .
C11 C -0.1950(2) 0.5210(4) 0.49337(17) 0.0337(9) Uani 1 1 d .
H11 H -0.1510 0.4767 0.5154 0.040 Uiso 1 1 calc R
C12 C -0.3420(2) 0.5639(5) 0.48270(18) 0.0427(10) Uani 1 1 d .
H12A H -0.3229 0.6309 0.4508 0.064 Uiso 1 1 calc .
H12B H -0.3761 0.6140 0.5135 0.064 Uiso 1 1 calc .
H12C H -0.3749 0.4893 0.4629 0.064 Uiso 1 1 calc .
C13 C -0.2867(2) 0.4100(6) 0.5671(2) 0.0530(13) Uani 1 1 d .
H13A H -0.2344 0.3708 0.5825 0.080 Uiso 1 1 calc .
H13B H -0.3235 0.3326 0.5545 0.080 Uiso 1 1 calc .
H13C H -0.3131 0.4653 0.6004 0.080 Uiso 1 1 calc .

loop_
_atom_site_aniso_label
_atom_site_aniso_U_11
_atom_site_aniso_U_22
_atom_site_aniso_U_33
_atom_site_aniso_U_23
_atom_site_aniso_U_13
_atom_site_aniso_U_12
Fe 0.0285(3) 0.0268(3) 0.0222(3) 0.0032(2) -0.00263(19) 0.0023(2)
Cl 0.0309(5) 0.0406(6) 0.0322(5) 0.0070(4) -0.0012(4) -0.0027(4)
O1 0.0339(13) 0.0247(14) 0.0293(14) 0.0011(11) -0.0026(11) 0.0047(11)
O2 0.0396(14) 0.0280(15) 0.0212(13) 0.0000(11) -0.0066(10) 0.0023(11)
O3 0.0321(13) 0.0334(16) 0.0294(14) 0.0051(12) -0.0027(10) 0.0040(11)
O4 0.0313(14) 0.0461(18) 0.0357(15) 0.0113(13) -0.0011(11) 0.0000(12)
N1 0.0271(14) 0.0249(17) 0.0192(14) 0.0013(12) -0.0016(11) 0.0007(12)
N2 0.0332(17) 0.041(2) 0.0300(17) 0.0081(15) -0.0031(13) 0.0043(14)
N3 0.0244(15) 0.044(2) 0.0320(17) 0.0050(15) -0.0016(12) -0.0031(13)
C1 0.0246(18) 0.028(2) 0.0257(19) 0.0026(16) 0.0022(14) -0.0034(15)
C2 0.0321(18) 0.032(2) 0.0239(19) 0.0041(17) -0.0025(14) -0.0025(16)
C3 0.0355(19) 0.035(2) 0.0242(19) -0.0051(17) 0.0017(16) -0.0052(17)
C4 0.0309(18) 0.029(2) 0.030(2) -0.0062(18) 0.0022(15) -0.0031(16)
C5 0.0256(18) 0.030(2) 0.0251(18) 0.0052(16) 0.0006(14) -0.0003(15)
C6 0.0221(16) 0.025(2) 0.0235(18) -0.0008(15) 0.0011(13) -0.0029(15)
C7 0.0195(16) 0.033(2) 0.0216(18) 0.0042(16) 0.0019(13) -0.0005(14)
C8 0.0286(18) 0.033(2) 0.037(2) 0.0092(18) -0.0010(16) 0.0020(16)
C9 0.040(2) 0.048(3) 0.052(3) 0.009(2) -0.0032(19) 0.017(2)
C10 0.062(3) 0.071(4) 0.036(2) 0.012(2) -0.012(2) 0.009(2)
C11 0.0283(18) 0.041(3) 0.032(2) 0.0001(18) -0.0047(15) 0.0006(17)
C12 0.0258(18) 0.056(3) 0.046(2) 0.005(2) 0.0001(17) 0.0098(19)
C13 0.032(2) 0.076(4) 0.051(3) 0.024(3) -0.0005(19) -0.006(2)

loop_
_atom_type_symbol
_atom_type_description
_atom_type_scat_dispersion_real
_atom_type_scat_dispersion_imag
_atom_type_scat_source
C C 0.0033 0.0016 'International Tables Vol C Tables 4.2.6.8 and 6.1.1.4'
H H 0.0000 0.0000 'International Tables Vol C Tables 4.2.6.8 and 6.1.1.4'
Cl Cl 0.1484 0.1585 'International Tables Vol C Tables 4.2.6.8 and 6.1.1.4'
Fe Fe 0.3463 0.8444 'International Tables Vol C Tables 4.2.6.8 and 6.1.1.4'
N N 0.0061 0.0033 'International Tables Vol C Tables 4.2.6.8 and 6.1.1.4'
O O 0.0106 0.0060 'International Tables Vol C Tables 4.2.6.8 and 6.1.1.4'

loop_
_geom_angle_atom_site_label_1
_geom_angle_atom_site_label_2
_geom_angle_atom_site_label_3
_geom_angle
_geom_angle_site_symmetry_1
_geom_angle_site_symmetry_3
O2 Fe O1 163.38(11) . 5_566
O2 Fe O3 94.64(10) . .
O1 Fe O3 100.74(10) 5_566 .
O2 Fe N1 86.75(11) . .
O1 Fe N1 77.02(10) 5_566 .
O3 Fe N1 169.97(10) . .
O2 Fe O4 91.68(10) . .
O1 Fe O4 84.96(10) 5_566 .
O3 Fe O4 79.70(10) . .
N1 Fe O4 90.34(10) . .
O2 Fe Cl 95.29(8) . .
O1 Fe Cl 89.94(7) 5_566 .
O3 Fe Cl 93.99(7) . .
N1 Fe Cl 95.77(8) . .
O4 Fe Cl 170.97(8) . .
C7 O1 Fe 114.7(2) . 5_566
C1 O2 Fe 133.5(2) . .
C8 O3 Fe 122.8(3) . .
C11 O4 Fe 125.5(2) . .
C7 N1 N1 112.4(3) . 5_566
C7 N1 Fe 132.8(2) . .
N1 N1 Fe 114.8(3) 5_566 .
C8 N2 C9 121.9(3) . .
C8 N2 C10 120.4(3) . .
C9 N2 C10 117.7(3) . .
C11 N3 C13 120.9(3) . .
C11 N3 C12 121.6(3) . .
C13 N3 C12 117.4(3) . .
O2 C1 C2 118.1(3) . .
O2 C1 C6 123.6(3) . .
C2 C1 C6 118.3(3) . .
C3 C2 C1 122.0(3) . .
C3 C2 H2 119.0 . .
C1 C2 H2 119.0 . .
C2 C3 C4 120.7(3) . .
C2 C3 H3 119.7 . .
C4 C3 H3 119.7 . .
C3 C4 C5 118.3(3) . .
C3 C4 H4 120.9 . .
C5 C4 H4 120.9 . .
C4 C5 C6 121.8(3) . .
C4 C5 H5 119.1 . .
C6 C5 H5 119.1 . .
C5 C6 C1 119.0(3) . .
C5 C6 C7 117.2(3) . .
C1 C6 C7 123.8(3) . .
O1 C7 N1 121.0(3) . .
O1 C7 C6 119.7(3) . .
N1 C7 C6 119.3(3) . .
O3 C8 N2 123.5(4) . .
O3 C8 H8 118.2 . .
N2 C8 H8 118.2 . .
N2 C9 H9A 109.5 . .
N2 C9 H9B 109.5 . .
H9A C9 H9B 109.5 . .
N2 C9 H9C 109.5 . .
H9A C9 H9C 109.5 . .
H9B C9 H9C 109.5 . .
N2 C10 H10A 109.5 . .
N2 C10 H10B 109.5 . .
H10A C10 H10B 109.5 . .
N2 C10 H10C 109.5 . .
H10A C10 H10C 109.5 . .
H10B C10 H10C 109.5 . .
O4 C11 N3 124.3(3) . .
O4 C11 H11 117.9 . .
N3 C11 H11 117.9 . .
N3 C12 H12A 109.5 . .
N3 C12 H12B 109.5 . .
H12A C12 H12B 109.5 . .
N3 C12 H12C 109.5 . .
H12A C12 H12C 109.5 . .
H12B C12 H12C 109.5 . .
N3 C13 H13A 109.5 . .
N3 C13 H13B 109.5 . .
H13A C13 H13B 109.5 . .
N3 C13 H13C 109.5 . .
H13A C13 H13C 109.5 . .
H13B C13 H13C 109.5 . .

loop_
_geom_bond_atom_site_label_1
_geom_bond_atom_site_label_2
_geom_bond_distance
_geom_bond_site_symmetry_2
Fe O2 1.898(3) .
Fe O1 2.027(2) 5_566
Fe O3 2.033(2) .
Fe N1 2.037(3) .
Fe O4 2.124(2) .
Fe Cl 2.3684(10) .
O1 C7 1.301(4) .
O1 Fe 2.027(2) 5_566
O2 C1 1.339(4) .
O3 C8 1.252(4) .
O4 C11 1.250(4) .
N1 C7 1.322(4) .
N1 N1 1.401(5) 5_566
N2 C8 1.312(5) .
N2 C9 1.456(5) .
N2 C10 1.472(5) .
N3 C11 1.315(5) .
N3 C13 1.449(5) .
N3 C12 1.458(4) .
C1 C2 1.394(5) .
C1 C6 1.411(5) .
C2 C3 1.377(5) .
C2 H2 0.9500 .
C3 C4 1.389(5) .
C3 H3 0.9500 .
C4 C5 1.394(5) .
C4 H4 0.9500 .
C5 C6 1.406(5) .
C5 H5 0.9500 .
C6 C7 1.475(5) .
C8 H8 0.9500 .
C9 H9A 0.9800 .
C9 H9B 0.9800 .
C9 H9C 0.9800 .
C10 H10A 0.9800 .
C10 H10B 0.9800 .
C10 H10C 0.9800 .
C11 H11 0.9500 .
C12 H12A 0.9800 .
C12 H12B 0.9800 .
C12 H12C 0.9800 .
C13 H13A 0.9800 .
C13 H13B 0.9800 .
C13 H13C 0.9800 .

loop_
_geom_torsion_atom_site_label_1
_geom_torsion_atom_site_label_2
_geom_torsion_atom_site_label_3
_geom_torsion_atom_site_label_4
_geom_torsion
_geom_torsion_site_symmetry_1
_geom_torsion_site_symmetry_4
O1 Fe O2 C1 -17.5(5) 5_566 .
O3 Fe O2 C1 -175.2(3) . .
N1 Fe O2 C1 -5.2(3) . .
O4 Fe O2 C1 -95.4(3) . .
Cl Fe O2 C1 90.3(3) . .
O2 Fe O3 C8 -20.1(3) . .
O1 Fe O3 C8 166.2(3) 5_566 .
N1 Fe O3 C8 -117.7(6) . .
O4 Fe O3 C8 -111.0(3) . .
Cl Fe O3 C8 75.5(3) . .
O2 Fe O4 C11 99.7(3) . .
O1 Fe O4 C11 -64.0(3) 5_566 .
O3 Fe O4 C11 -165.9(3) . .
N1 Fe O4 C11 12.9(3) . .
O2 Fe N1 C7 3.4(3) . .
O1 Fe N1 C7 179.8(3) 5_566 .
O3 Fe N1 C7 101.6(7) . .
O4 Fe N1 C7 95.0(3) . .
Cl Fe N1 C7 -91.6(3) . .
O2 Fe N1 N1 -179.1(3) . 5_566
O1 Fe N1 N1 -2.7(3) 5_566 5_566
O3 Fe N1 N1 -80.9(7) . 5_566
O4 Fe N1 N1 -87.5(3) . 5_566
Cl Fe N1 N1 85.9(3) . 5_566
Fe O2 C1 C2 -174.5(2) . .
Fe O2 C1 C6 5.6(5) . .
O2 C1 C2 C3 -179.5(3) . .
C6 C1 C2 C3 0.4(5) . .
C1 C2 C3 C4 0.4(5) . .
C2 C3 C4 C5 0.2(5) . .
C3 C4 C5 C6 -1.6(5) . .
C4 C5 C6 C1 2.3(5) . .
C4 C5 C6 C7 -177.3(3) . .
O2 C1 C6 C5 178.2(3) . .
C2 C1 C6 C5 -1.7(5) . .
O2 C1 C6 C7 -2.2(5) . .
C2 C1 C6 C7 177.9(3) . .
Fe O1 C7 N1 3.2(4) 5_566 .
Fe O1 C7 C6 -178.1(2) 5_566 .
N1 N1 C7 O1 -0.8(5) 5_566 .
Fe N1 C7 O1 176.8(2) . .
N1 N1 C7 C6 -179.5(3) 5_566 .
Fe N1 C7 C6 -1.9(5) . .
C5 C6 C7 O1 1.4(5) . .
C1 C6 C7 O1 -178.2(3) . .
C5 C6 C7 N1 -179.9(3) . .
C1 C6 C7 N1 0.5(5) . .
Fe O3 C8 N2 171.2(3) . .
C9 N2 C8 O3 -1.1(6) . .
C10 N2 C8 O3 177.0(4) . .
Fe O4 C11 N3 178.3(3) . .
C13 N3 C11 O4 177.9(4) . .
C12 N3 C11 O4 0.4(6) . .
